data_1528274
loop_
_publ_author_name
'von Schnering, H.G.'
'Menge, G.'

_publ_section_title
;
 Magnesiumpolyphosphid Mg P4
;
_journal_name_full 'Zeitschrift fuer Anorganische und Allgemeine Chemie'
_journal_page_first 219
_journal_page_last 225
_journal_volume 422
_journal_year 1976
_chemical_formula_sum 'Mg P4'
_space_group_IT_number 14
_symmetry_space_group_name_Hall '-P 2ybc'
_symmetry_space_group_name_H-M 'P 1 21/c 1'
_cell_angle_alpha 90
_cell_angle_beta 98.66
_cell_angle_gamma 90
_cell_formula_units_Z 2
_cell_length_a 5.144
_cell_length_b 5.085
_cell_length_c 7.526
_cell_volume 194.615
_citation_journal_id_ASTM ZAACAB
_cod_data_source_file vonSchnering_ZAACAB_1976_608.cif
_cod_data_source_block Mg1P4
_cod_original_cell_volume 194.6151
_cod_original_formula_sum 'Mg1 P4'
_cod_database_code 1528274

loop_
_symmetry_equiv_pos_as_xyz
x,y,z
-x,y+1/2,-z+1/2
-x,-y,-z
x,-y-1/2,z-1/2

loop_
_atom_site_label
_atom_site_type_symbol
_atom_site_fract_x
_atom_site_fract_y
_atom_site_fract_z
_atom_site_occupancy
_atom_site_U_iso_or_equiv
P1 P 0.7481 0.2928 0.7461 1 0.0
P2 P 0.6036 0.8904 0.4013 1 0.0
Mg1 Mg 0 0 0 1 0.0
